data_7114146
loop_
_publ_author_name
'Rather, Beth'
'Moulton, Brian'
'Bailey Walsh, Rosa D.'
'Zaworotko, Michael J.'

_publ_section_title
;
 A new supramolecular isomer of [Zn(nicotinate)2]n: a novel 42.84 network
 that is the result of self-assembly of 4-connected nodesElectronic
 supplementary information (ESI) available: experimental details, TGA and
 XRPD of all compounds. See http://www.rsc.org/suppdata/cc/b1/b111280p/
;
_journal_issue 7
_journal_name_full 'Chemical Communications'
_journal_page_first 694
_journal_paper_doi 10.1039/b111280p
_journal_year 2002
_chemical_formula_sum 'C22 H16 N2 O4 Zn'
_chemical_formula_weight 437.74
_chemical_name_common '[Zn(C6H4O2N)2].C10H8'
_chemical_name_systematic
; 
? 
;
_space_group_IT_number 15
_symmetry_cell_setting monoclinic
_symmetry_space_group_name_Hall '-C 2yc'
_symmetry_space_group_name_H-M 'C 1 2/c 1'
_atom_sites_solution_hydrogens geom
_atom_sites_solution_primary direct
_atom_sites_solution_secondary difmap
_audit_creation_method SHELXL-97
_cell_angle_alpha 90.00
_cell_angle_beta 100.47(3)
_cell_angle_gamma 90.00
_cell_formula_units_Z 4
_cell_length_a 10.899(2)
_cell_length_b 11.292(2)
_cell_length_c 15.358(3)
_cell_measurement_temperature 200(2)
_cell_volume 1858.7(6)
_computing_cell_refinement 'Bruker XSCANS'
_computing_data_collection 'Bruker XSCANS'
_computing_data_reduction 'Bruker SHELXTL'
_computing_molecular_graphics 'Bruker SHELXTL'
_computing_publication_material 'Bruker SHELXTL'
_computing_structure_refinement 'SHELXL-97 (Sheldrick, 1997)'
_computing_structure_solution 'SHELXS-97 (Sheldrick, 1990)'
_diffrn_ambient_temperature 200(2)
_diffrn_measured_fraction_theta_full 0.732
_diffrn_measured_fraction_theta_max 0.732
_diffrn_measurement_device_type 'Bruker P4'
_diffrn_measurement_method '\w scans'
_diffrn_radiation_monochromator graphite
_diffrn_radiation_source 'fine-focus sealed tube'
_diffrn_radiation_type MoK\a
_diffrn_radiation_wavelength 0.71073
_diffrn_reflns_av_R_equivalents 0.0294
_diffrn_reflns_av_sigmaI/netI 0.0759
_diffrn_reflns_limit_h_max 5
_diffrn_reflns_limit_h_min -13
_diffrn_reflns_limit_k_max 14
_diffrn_reflns_limit_k_min -15
_diffrn_reflns_limit_l_max 20
_diffrn_reflns_limit_l_min -9
_diffrn_reflns_number 2739
_diffrn_reflns_theta_full 28.26
_diffrn_reflns_theta_max 28.26
_diffrn_reflns_theta_min 2.62
_exptl_absorpt_coefficient_mu 1.354
_exptl_absorpt_correction_T_max 1.000
_exptl_absorpt_correction_T_min 0.777
_exptl_absorpt_correction_type SADABS
_exptl_crystal_colour colorless
_exptl_crystal_density_diffrn 1.564
_exptl_crystal_density_method 'not measured'
_exptl_crystal_description parallelpiped
_exptl_crystal_F_000 896
_exptl_crystal_size_max 0.2
_exptl_crystal_size_mid 0.15
_exptl_crystal_size_min 0.1
_refine_diff_density_max 0.551
_refine_diff_density_min -0.349
_refine_diff_density_rms 0.075
_refine_ls_extinction_method none
_refine_ls_goodness_of_fit_ref 0.883
_refine_ls_hydrogen_treatment mixed
_refine_ls_matrix_type full
_refine_ls_number_parameters 132
_refine_ls_number_reflns 1692
_refine_ls_number_restraints 0
_refine_ls_restrained_S_all 0.883
_refine_ls_R_factor_all 0.0574
_refine_ls_R_factor_gt 0.0427
_refine_ls_shift/su_max 0.000
_refine_ls_shift/su_mean 0.000
_refine_ls_structure_factor_coef Fsqd
_refine_ls_weighting_details 'calc w=1/[\s^2^(Fo^2^)+(0.0352P)^2^+0.0000P] where P=(Fo^2^+2Fc^2^)/3'
_refine_ls_weighting_scheme calc
_refine_ls_wR_factor_gt 0.0838
_refine_ls_wR_factor_ref 0.0872
_reflns_number_gt 1260
_reflns_number_total 1692
_reflns_threshold_expression >2sigma(I)
_cod_data_source_file b111280p.txt
_cod_data_source_block Compound_1b
_cod_depositor_comments
;
The following automatic conversions were performed:

'_symmetry_cell_setting' value 'Monoclinic' changed to 'monoclinic'
according to
/usr/data/users/saulius/automatic-downloads/retrospective/RSC/lib/dictionaries/cif_core.dic
dictionary named 'cif_core.dic' version 2.4.2 from 2011-04-26.

Automatic conversion script
Id: cif_fix_values 2281 2013-09-26 08:29:07Z andrius 
;
_cod_original_cell_volume 1858.6(7)
_cod_original_sg_symbol_H-M C2/c
_cod_database_code 7114146

loop_
_symmetry_equiv_pos_as_xyz
'x, y, z'
'-x, y, -z+1/2'
'x+1/2, y+1/2, z'
'-x+1/2, y+1/2, -z+1/2'
'-x, -y, -z'
'x, -y, z-1/2'
'-x+1/2, -y+1/2, -z'
'x+1/2, -y+1/2, z-1/2'

loop_
_atom_site_label
_atom_site_type_symbol
_atom_site_fract_x
_atom_site_fract_y
_atom_site_fract_z
_atom_site_U_iso_or_equiv
_atom_site_adp_type
_atom_site_occupancy
_atom_site_symmetry_multiplicity
_atom_site_calc_flag
_atom_site_refinement_flags
Zn1 Zn 0.5000 0.45818(5) 0.2500 0.0252(2) Uani 1 2 d S
N20 N 0.4330(3) 0.5832(2) 0.32790(18) 0.0222(7) Uani 1 1 d .
O11 O 0.3600(2) 0.2988(2) 0.28870(16) 0.0376(7) Uani 1 1 d .
O12 O 0.3545(2) 0.39905(19) 0.16461(15) 0.0326(6) Uani 1 1 d .
C10 C 0.3144(3) 0.3175(3) 0.2102(3) 0.0277(9) Uani 1 1 d .
C11 C 0.2074(3) 0.2441(3) 0.1632(2) 0.0242(8) Uani 1 1 d .
C12 C 0.1561(3) 0.2602(3) 0.0754(2) 0.0266(9) Uani 1 1 d .
H12 H 0.1857 0.3196 0.0427 0.032 Uiso 1 1 calc R
C13 C 0.0593(3) 0.1868(3) 0.0360(2) 0.0295(9) Uani 1 1 d .
H13 H 0.0235 0.1959 -0.0234 0.035 Uiso 1 1 calc R
C21 C 0.3401(3) 0.6541(3) 0.2912(2) 0.0251(9) Uani 1 1 d .
H21 H 0.3052 0.6425 0.2319 0.030 Uiso 1 1 calc R
C22 C 0.4826(3) 0.5999(3) 0.4131(2) 0.0272(9) Uani 1 1 d .
H22 H 0.5479 0.5513 0.4392 0.033 Uiso 1 1 calc R
C100 C 0.6792(4) -0.0885(3) 0.4395(3) 0.0463(11) Uani 1 1 d .
H100 H 0.7503 -0.1288 0.4306 0.056 Uiso 1 1 calc R
C101 C 0.6092(4) -0.0233(3) 0.3705(3) 0.0468(12) Uani 1 1 d .
H101 H 0.6338 -0.0213 0.3156 0.056 Uiso 1 1 calc R
C102 C 0.5053(4) 0.0375(3) 0.3824(2) 0.0401(10) Uani 1 1 d .
H102 H 0.4608 0.0817 0.3361 0.048 Uiso 1 1 calc R
C103 C 0.4646(3) 0.0337(3) 0.4650(2) 0.0312(10) Uani 1 1 d .
C104 C 0.3570(4) 0.0928(3) 0.4802(3) 0.0387(10) Uani 1 1 d .
H104 H 0.3094 0.1358 0.4345 0.046 Uiso 1 1 calc R

loop_
_atom_site_aniso_label
_atom_site_aniso_U_11
_atom_site_aniso_U_22
_atom_site_aniso_U_33
_atom_site_aniso_U_23
_atom_site_aniso_U_13
_atom_site_aniso_U_12
Zn1 0.0244(5) 0.0192(3) 0.0317(4) 0.000 0.0045(3) 0.000
N20 0.015(2) 0.0222(14) 0.0281(17) 0.0029(12) -0.0005(16) 0.0060(12)
O11 0.036(2) 0.0368(15) 0.0344(16) -0.0003(12) -0.0075(15) -0.0090(13)
O12 0.0284(17) 0.0259(13) 0.0424(15) -0.0004(11) 0.0036(14) -0.0086(11)
C10 0.019(3) 0.0192(17) 0.045(2) -0.0060(16) 0.006(2) -0.0025(15)
C11 0.019(2) 0.0203(17) 0.032(2) -0.0019(14) 0.0013(19) -0.0011(15)
C12 0.024(3) 0.0200(16) 0.038(2) 0.0003(15) 0.010(2) -0.0021(16)
C13 0.030(3) 0.0301(19) 0.026(2) -0.0015(15) -0.001(2) 0.0004(17)
C21 0.021(3) 0.0277(18) 0.024(2) 0.0018(14) -0.0034(19) 0.0011(16)
C22 0.027(3) 0.0227(17) 0.031(2) 0.0078(15) 0.003(2) 0.0038(16)
C100 0.036(3) 0.040(2) 0.062(3) -0.009(2) 0.007(3) -0.001(2)
C101 0.054(3) 0.045(3) 0.042(3) 0.000(2) 0.010(3) -0.009(2)
C102 0.045(3) 0.036(2) 0.033(2) 0.0045(18) -0.010(2) -0.002(2)
C103 0.029(3) 0.0261(18) 0.033(2) -0.0003(15) -0.009(2) -0.0038(18)
C104 0.036(3) 0.031(2) 0.042(3) 0.0004(17) -0.012(2) -0.0015(19)

loop_
_atom_type_symbol
_atom_type_description
_atom_type_scat_dispersion_real
_atom_type_scat_dispersion_imag
_atom_type_scat_source
C C 0.0033 0.0016 'International Tables Vol C Tables 4.2.6.8 and 6.1.1.4'
H H 0.0000 0.0000 'International Tables Vol C Tables 4.2.6.8 and 6.1.1.4'
N N 0.0061 0.0033 'International Tables Vol C Tables 4.2.6.8 and 6.1.1.4'
O O 0.0106 0.0060 'International Tables Vol C Tables 4.2.6.8 and 6.1.1.4'
Zn Zn 0.2839 1.4301 'International Tables Vol C Tables 4.2.6.8 and 6.1.1.4'

loop_
_geom_angle_atom_site_label_1
_geom_angle_atom_site_label_2
_geom_angle_atom_site_label_3
_geom_angle
_geom_angle_site_symmetry_1
_geom_angle_site_symmetry_3
O12 Zn1 O12 140.62(13) . 2_655
O12 Zn1 N20 106.77(10) . .
O12 Zn1 N20 99.89(10) 2_655 .
O12 Zn1 N20 99.89(10) . 2_655
O12 Zn1 N20 106.77(10) 2_655 2_655
N20 Zn1 N20 93.87(14) . 2_655
O12 Zn1 C10 29.45(10) . .
O12 Zn1 C10 116.88(11) 2_655 .
N20 Zn1 C10 102.42(11) . .
N20 Zn1 C10 129.30(12) 2_655 .
O12 Zn1 C10 116.88(11) . 2_655
O12 Zn1 C10 29.45(10) 2_655 2_655
N20 Zn1 C10 129.30(12) . 2_655
N20 Zn1 C10 102.42(11) 2_655 2_655
C10 Zn1 C10 103.18(15) . 2_655
C21 N20 C22 118.1(3) . .
C21 N20 Zn1 119.1(2) . .
C22 N20 Zn1 122.7(2) . .
C10 O12 Zn1 101.1(2) . .
O11 C10 O12 122.6(3) . .
O11 C10 C11 120.9(3) . .
O12 C10 C11 116.4(3) . .
O11 C10 Zn1 73.3(2) . .
O12 C10 Zn1 49.49(17) . .
C11 C10 Zn1 165.4(2) . .
C12 C11 C21 118.0(3) . 4_545
C12 C11 C10 122.7(3) . .
C21 C11 C10 119.3(3) 4_545 .
C11 C12 C13 119.3(3) . .
C22 C13 C12 118.6(3) 4_545 .
N20 C21 C11 123.4(3) . 4
N20 C22 C13 122.5(3) . 4
C104 C100 C101 119.8(4) 5_656 .
C102 C101 C100 121.0(4) . .
C101 C102 C103 120.5(4) . .
C104 C103 C102 122.7(3) . .
C104 C103 C103 118.8(4) . 5_656
C102 C103 C103 118.5(4) . 5_656
C100 C104 C103 121.4(4) 5_656 .

loop_
_geom_bond_atom_site_label_1
_geom_bond_atom_site_label_2
_geom_bond_distance
_geom_bond_site_symmetry_2
Zn1 O12 1.981(2) .
Zn1 O12 1.981(2) 2_655
Zn1 N20 2.068(3) .
Zn1 N20 2.068(3) 2_655
Zn1 C10 2.558(3) .
Zn1 C10 2.558(3) 2_655
N20 C21 1.333(4) .
N20 C22 1.335(4) .
O11 C10 1.235(4) .
O12 C10 1.281(4) .
C10 C11 1.504(5) .
C11 C12 1.374(4) .
C11 C21 1.387(4) 4_545
C12 C13 1.391(4) .
C13 C22 1.383(4) 4_545
C21 C11 1.387(4) 4
C22 C13 1.383(4) 4
C100 C104 1.362(5) 5_656
C100 C101 1.398(5) .
C101 C102 1.365(5) .
C102 C103 1.418(5) .
C103 C104 1.406(5) .
C103 C103 1.425(7) 5_656
C104 C100 1.362(5) 5_656
